data_1540502
loop_
_publ_author_name
'Stoyko, Stanislav'
'Voss, Leonard'
'He, Hua'
'Bobev, Svilen'

_publ_section_title
;
 Synthesis, Crystal and Electronic Structures of the Pnictides AE3TrPn3
 (AE = Sr, Ba; Tr = Al, Ga; Pn = P, As)
;
_journal_issue 4
_journal_name_full Crystals
_journal_page_first 433
_journal_paper_doi 10.3390/cryst5040433
_journal_volume 5
_journal_year 2015
_chemical_formula_structural 'Ba3 Al As3'
_chemical_formula_sum 'Al As3 Ba3'
_chemical_formula_weight 663.76
_chemical_name_common 'Barium aluminium arsenide (3/1/3)'
_chemical_name_systematic 'Barium aluminium arsenide (3/1/3)'
_space_group_IT_number 64
_symmetry_cell_setting orthorhombic
_symmetry_space_group_name_Hall '-C 2ac 2'
_symmetry_space_group_name_H-M 'C m c e'
_atom_sites_solution_primary direct
_atom_sites_solution_secondary difmap
_audit_creation_method SHELXL-97
_cell_angle_alpha 90.00
_cell_angle_beta 90.00
_cell_angle_gamma 90.00
_cell_formula_units_Z 8
_cell_length_a 19.854(3)
_cell_length_b 6.8636(9)
_cell_length_c 13.2849(17)
_cell_measurement_reflns_used 959
_cell_measurement_temperature 200(2)
_cell_measurement_theta_max 27.81
_cell_measurement_theta_min 5.13
_cell_volume 1810.3(4)
_computing_cell_refinement 'SMART (Bruker, 2002)'
_computing_data_collection 'SMART (Bruker, 2002)'
_computing_data_reduction 'SAINT (Bruker, 2002)'
_computing_molecular_graphics 'SHELXTL (Sheldrick, 2008)'
_computing_publication_material 'SHELXTL (Sheldrick, 2008)'
_computing_structure_refinement 'SHELXL97 (Sheldrick, 2008)'
_computing_structure_solution 'SHELXS97 (Sheldrick, 2008)'
_diffrn_ambient_temperature 200(2)
_diffrn_measured_fraction_theta_full 1.000
_diffrn_measured_fraction_theta_max 1.000
_diffrn_measurement_device_type 'Bruker SMART CCD area-detector'
_diffrn_measurement_method '\f and \w'
_diffrn_radiation_monochromator graphite
_diffrn_radiation_source 'fine-focus sealed tube'
_diffrn_radiation_type MoK\a
_diffrn_radiation_wavelength 0.71073
_diffrn_reflns_av_R_equivalents 0.0374
_diffrn_reflns_av_sigmaI/netI 0.0196
_diffrn_reflns_limit_h_max 26
_diffrn_reflns_limit_h_min -26
_diffrn_reflns_limit_k_max 9
_diffrn_reflns_limit_k_min -9
_diffrn_reflns_limit_l_max 17
_diffrn_reflns_limit_l_min -17
_diffrn_reflns_number 8248
_diffrn_reflns_theta_full 28.27
_diffrn_reflns_theta_max 28.27
_diffrn_reflns_theta_min 2.05
_diffrn_standards_number 0
_exptl_absorpt_coefficient_mu 23.792
_exptl_absorpt_correction_T_max 0.6476
_exptl_absorpt_correction_T_min 0.4140
_exptl_absorpt_correction_type multi-scan
_exptl_absorpt_process_details 'SADABS (Sheldrick, 2008)'
_exptl_crystal_colour grey
_exptl_crystal_density_diffrn 4.871
_exptl_crystal_density_method 'not measured'
_exptl_crystal_description block
_exptl_crystal_F_000 2240
_exptl_crystal_size_max 0.05
_exptl_crystal_size_mid 0.03
_exptl_crystal_size_min 0.02
_refine_diff_density_max 0.766
_refine_diff_density_min -1.067
_refine_diff_density_rms 0.176
_refine_ls_extinction_coef 0.000393(14)
_refine_ls_extinction_expression Fc^*^=kFc[1+0.001xFc^2^\l^3^/sin(2\q)]^-1/4^
_refine_ls_extinction_method SHELXL
_refine_ls_goodness_of_fit_ref 1.003
_refine_ls_matrix_type full
_refine_ls_number_parameters 37
_refine_ls_number_reflns 1151
_refine_ls_number_restraints 0
_refine_ls_restrained_S_all 1.003
_refine_ls_R_factor_all 0.0207
_refine_ls_R_factor_gt 0.0168
_refine_ls_shift/su_max 0.001
_refine_ls_shift/su_mean 0.000
_refine_ls_structure_factor_coef Fsqd
_refine_ls_weighting_details 'calc w=1/[\s^2^(Fo^2^)+(0.0176P)^2^+0.0000P] where P=(Fo^2^+2Fc^2^)/3'
_refine_ls_weighting_scheme calc
_refine_ls_wR_factor_gt 0.0350
_refine_ls_wR_factor_ref 0.0358
_reflns_number_gt 1031
_reflns_number_total 1151
_reflns_threshold_expression I>2\s(I)
_cod_data_source_file Ba3AlAs3.cif
_cod_data_source_block Ba3AlAs3
_cod_original_sg_symbol_Hall '-C 2bc 2'
_cod_original_sg_symbol_H-M 'C m c a'
_cod_database_code 1540502

loop_
_symmetry_equiv_pos_as_xyz
'x, y, z'
'-x, -y+1/2, z+1/2'
'-x, y+1/2, -z+1/2'
'x, -y, -z'
'x+1/2, y+1/2, z'
'-x+1/2, -y+1, z+1/2'
'-x+1/2, y+1, -z+1/2'
'x+1/2, -y+1/2, -z'
'-x, -y, -z'
'x, y-1/2, -z-1/2'
'x, -y-1/2, z-1/2'
'-x, y, z'
'-x+1/2, -y+1/2, -z'
'x+1/2, y, -z-1/2'
'x+1/2, -y, z-1/2'
'-x+1/2, y+1/2, z'

loop_
_atom_site_label
_atom_site_type_symbol
_atom_site_fract_x
_atom_site_fract_y
_atom_site_fract_z
_atom_site_U_iso_or_equiv
_atom_site_adp_type
_atom_site_occupancy
_atom_site_symmetry_multiplicity
_atom_site_calc_flag
_atom_site_refinement_flags
Ba1 Ba 0.0000 0.17015(4) 0.34685(2) 0.01164(8) Uani 1 2 d S
Ba2 Ba 0.175633(10) 0.31318(3) 0.130138(16) 0.01155(7) Uani 1 1 d .
Al Al 0.08294(7) 0.0000 0.0000 0.0099(3) Uani 1 2 d S
As1 As 0.0000 0.20319(7) 0.09613(4) 0.01090(11) Uani 1 2 d S
As2 As 0.343452(18) 0.30905(5) 0.11805(3) 0.01110(9) Uani 1 1 d .

loop_
_atom_site_aniso_label
_atom_site_aniso_U_11
_atom_site_aniso_U_22
_atom_site_aniso_U_33
_atom_site_aniso_U_23
_atom_site_aniso_U_13
_atom_site_aniso_U_12
Ba1 0.01186(15) 0.01170(15) 0.01137(16) 0.00009(11) 0.000 0.000
Ba2 0.01220(12) 0.01165(12) 0.01080(12) -0.00052(7) -0.00055(7) -0.00027(7)
Al 0.0103(7) 0.0089(7) 0.0105(7) -0.0006(5) 0.000 0.000
As1 0.0112(2) 0.0119(2) 0.0096(2) -0.00280(19) 0.000 0.000
As2 0.01121(17) 0.01147(18) 0.01063(18) 0.00125(12) 0.00201(13) -0.00072(14)

loop_
_atom_type_symbol
_atom_type_description
_atom_type_scat_dispersion_real
_atom_type_scat_dispersion_imag
_atom_type_scat_source
Al Al 0.0645 0.0514 'International Tables Vol C Tables 4.2.6.8 and 6.1.1.4'
As As 0.0499 2.0058 'International Tables Vol C Tables 4.2.6.8 and 6.1.1.4'
Ba Ba -0.3244 2.2819 'International Tables Vol C Tables 4.2.6.8 and 6.1.1.4'

loop_
_geom_angle_atom_site_label_1
_geom_angle_atom_site_label_2
_geom_angle_atom_site_label_3
_geom_angle
_geom_angle_site_symmetry_1
_geom_angle_site_symmetry_3
As2 Ba1 As2 142.293(16) 7_545 14_456
As2 Ba1 As1 104.469(8) 7_545 10_556
As2 Ba1 As1 104.469(9) 14_456 10_556
As2 Ba1 As1 97.003(9) 7_545 .
As2 Ba1 As1 97.003(9) 14_456 .
As1 Ba1 As1 107.193(16) 10_556 .
As2 Ba1 As1 77.817(8) 7_545 2
As2 Ba1 As1 77.817(8) 14_456 2
As1 Ba1 As1 91.412(15) 10_556 2
As1 Ba1 As1 161.395(10) . 2
As2 Ba1 Al 43.64(2) 7_545 10_566
As2 Ba1 Al 100.19(2) 14_456 10_566
As1 Ba1 Al 120.095(14) 10_556 10_566
As1 Ba1 Al 122.827(13) . 10_566
As1 Ba1 Al 42.714(14) 2 10_566
As2 Ba1 Al 100.19(2) 7_545 2
As2 Ba1 Al 43.64(2) 14_456 2
As1 Ba1 Al 120.095(14) 10_556 2
As1 Ba1 Al 122.827(13) . 2
As1 Ba1 Al 42.714(14) 2 2
Al Ba1 Al 56.82(4) 10_566 2
As2 Ba1 As1 71.757(8) 7_545 10_566
As2 Ba1 As1 71.757(8) 14_456 10_566
As1 Ba1 As1 155.01(2) 10_556 10_566
As1 Ba1 As1 97.802(14) . 10_566
As1 Ba1 As1 63.593(14) 2 10_566
Al Ba1 As1 40.553(14) 10_566 10_566
Al Ba1 As1 40.553(14) 2 10_566
As2 Ba1 Ba2 158.224(11) 7_545 3_545
As2 Ba1 Ba2 51.973(10) 14_456 3_545
As1 Ba1 Ba2 54.934(6) 10_556 3_545
As1 Ba1 Ba2 96.335(8) . 3_545
As1 Ba1 Ba2 94.381(8) 2 3_545
Al Ba1 Ba2 136.169(18) 10_566 3_545
Al Ba1 Ba2 86.83(2) 2 3_545
As1 Ba1 Ba2 123.162(7) 10_566 3_545
As2 Ba1 Ba2 51.973(10) 7_545 10_556
As2 Ba1 Ba2 158.224(11) 14_456 10_556
As1 Ba1 Ba2 54.934(6) 10_556 10_556
As1 Ba1 Ba2 96.335(8) . 10_556
As1 Ba1 Ba2 94.381(8) 2 10_556
Al Ba1 Ba2 86.83(2) 10_566 10_556
Al Ba1 Ba2 136.169(18) 2 10_556
As1 Ba1 Ba2 123.162(7) 10_566 10_556
Ba2 Ba1 Ba2 109.397(13) 3_545 10_556
As2 Ba1 Ba1 81.542(8) 7_545 10_566
As2 Ba1 Ba1 81.542(8) 14_456 10_566
As1 Ba1 Ba1 156.434(15) 10_556 10_566
As1 Ba1 Ba1 49.241(12) . 10_566
As1 Ba1 Ba1 112.154(13) 2 10_566
Al Ba1 Ba1 80.171(10) 10_566 10_566
Al Ba1 Ba1 80.171(10) 2 10_566
As1 Ba1 Ba1 48.561(11) 10_566 10_566
Ba2 Ba1 Ba1 120.113(7) 3_545 10_566
Ba2 Ba1 Ba1 120.113(7) 10_556 10_566
As2 Ba1 Ba1 108.507(8) 7_545 10_556
As2 Ba1 Ba1 108.507(8) 14_456 10_556
As1 Ba1 Ba1 50.161(12) 10_556 10_556
As1 Ba1 Ba1 57.032(13) . 10_556
As1 Ba1 Ba1 141.573(12) 2 10_556
Al Ba1 Ba1 151.17(2) 10_566 10_556
Al Ba1 Ba1 151.17(2) 2 10_556
As1 Ba1 Ba1 154.834(14) 10_566 10_556
Ba2 Ba1 Ba1 65.427(6) 3_545 10_556
Ba2 Ba1 Ba1 65.427(6) 10_556 10_556
Ba1 Ba1 Ba1 106.273(16) 10_566 10_556
Al Ba2 As2 121.58(2) . .
Al Ba2 As2 116.751(14) . 7_545
As2 Ba2 As2 99.216(10) . 7_545
Al Ba2 As2 43.744(12) . 13
As2 Ba2 As2 93.561(10) . 13
As2 Ba2 As2 160.475(11) 7_545 13
Al Ba2 As2 123.901(16) . 16
As2 Ba2 As2 96.694(10) . 16
As2 Ba2 As2 92.433(10) 7_545 16
As2 Ba2 As2 100.716(10) 13 16
Al Ba2 As2 43.277(12) . 16_545
As2 Ba2 As2 95.622(11) . 16_545
As2 Ba2 As2 91.444(10) 7_545 16_545
As2 Ba2 As2 72.556(10) 13 16_545
As2 Ba2 As2 166.323(14) 16 16_545
Al Ba2 As1 42.29(2) . .
As2 Ba2 As1 163.868(12) . .
As2 Ba2 As1 90.799(11) 7_545 .
As2 Ba2 As1 73.753(11) 13 .
As2 Ba2 As1 95.472(11) 16 .
As2 Ba2 As1 71.357(10) 16_545 .
Al Ba2 Ba1 87.48(2) . 10_566
As2 Ba2 Ba1 145.432(10) . 10_566
As2 Ba2 Ba1 80.902(9) 7_545 10_566
As2 Ba2 Ba1 96.841(9) 13 10_566
As2 Ba2 Ba1 48.994(8) 16 10_566
As2 Ba2 Ba1 118.945(11) 16_545 10_566
As1 Ba2 Ba1 48.551(11) . 10_566
Al Ba2 Ba2 88.132(10) . 4_565
As2 Ba2 Ba2 88.073(7) . 4_565
As2 Ba2 Ba2 143.425(11) 7_545 4_565
As2 Ba2 Ba2 51.126(10) 13 4_565
As2 Ba2 Ba2 51.021(8) 16 4_565
As2 Ba2 Ba2 123.679(12) 16_545 4_565
As1 Ba2 Ba2 91.384(9) . 4_565
Ba1 Ba2 Ba2 73.494(7) 10_566 4_565
Al Ba2 Ba2 139.433(11) . 7_545
As2 Ba2 Ba2 49.925(9) . 7_545
As2 Ba2 Ba2 49.300(10) 7_545 7_545
As2 Ba2 Ba2 141.402(11) 13 7_545
As2 Ba2 Ba2 96.286(7) 16 7_545
As2 Ba2 Ba2 96.184(7) 16_545 7_545
As1 Ba2 Ba2 138.710(12) . 7_545
Ba1 Ba2 Ba2 120.160(9) 10_566 7_545
Ba2 Ba2 Ba2 126.084(6) 4_565 7_545
Al Ba2 Ba2 82.566(19) . 16_545
As2 Ba2 Ba2 48.861(9) . 16_545
As2 Ba2 Ba2 93.844(7) 7_545 16_545
As2 Ba2 Ba2 83.478(7) 13 16_545
As2 Ba2 Ba2 145.551(11) 16 16_545
As2 Ba2 Ba2 47.016(9) 16_545 16_545
As1 Ba2 Ba2 118.248(11) . 16_545
Ba1 Ba2 Ba2 165.234(7) 10_566 16_545
Ba2 Ba2 Ba2 116.843(7) 4_565 16_545
Ba2 Ba2 Ba2 63.676(7) 7_545 16_545
Al Ba2 Ba2 148.576(10) . 16
As2 Ba2 Ba2 49.833(10) . 16
As2 Ba2 Ba2 94.577(7) 7_545 16
As2 Ba2 Ba2 104.949(7) 13 16
As2 Ba2 Ba2 47.121(9) 16 16
As2 Ba2 Ba2 145.451(10) 16_545 16
As1 Ba2 Ba2 142.329(10) . 16
Ba1 Ba2 Ba2 95.602(11) 10_566 16
Ba2 Ba2 Ba2 63.155(6) 4_565 16
Ba2 Ba2 Ba2 63.676(7) 7_545 16
Ba2 Ba2 Ba2 98.580(13) 16_545 16
As1 Al As1 97.90(5) . 9
As1 Al As2 110.744(16) . 16_545
As1 Al As2 114.190(16) 9 16_545
As1 Al As2 114.189(16) . 13
As1 Al As2 110.743(16) 9 13
As2 Al As2 108.86(5) 16_545 13
As1 Al Ba2 74.834(12) . .
As1 Al Ba2 172.11(4) 9 .
As2 Al Ba2 71.93(3) 16_545 .
As2 Al Ba2 70.40(2) 13 .
As1 Al Ba2 172.11(4) . 4
As1 Al Ba2 74.835(12) 9 4
As2 Al Ba2 70.40(2) 16_545 4
As2 Al Ba2 71.93(3) 13 4
Ba2 Al Ba2 112.58(4) . 4
As1 Al Ba1 75.64(3) . 10_556
As1 Al Ba1 67.86(2) 9 10_556
As2 Al Ba1 64.440(13) 16_545 10_556
As2 Al Ba1 170.05(3) 13 10_556
Ba2 Al Ba1 112.433(10) . 10_556
Ba2 Al Ba1 98.425(10) 4 10_556
As1 Al Ba1 67.86(2) . 2_554
As1 Al Ba1 75.64(3) 9 2_554
As2 Al Ba1 170.05(3) 16_545 2_554
As2 Al Ba1 64.440(13) 13 2_554
Ba2 Al Ba1 98.425(11) . 2_554
Ba2 Al Ba1 112.434(10) 4 2_554
Ba1 Al Ba1 123.18(4) 10_556 2_554
Al As1 Al 82.10(5) . 9
Al As1 Ba1 131.18(2) . 10_566
Al As1 Ba1 131.18(2) 9 10_566
Al As1 Ba1 118.057(18) . .
Al As1 Ba1 118.056(18) 9 .
Ba1 As1 Ba1 80.596(13) 10_566 .
Al As1 Ba1 69.428(15) . 2_554
Al As1 Ba1 69.428(15) 9 2_554
Ba1 As1 Ba1 88.589(15) 10_566 2_554
Ba1 As1 Ba1 169.185(16) . 2_554
Al As1 Ba2 62.87(2) . .
Al As1 Ba2 144.83(3) 9 .
Ba1 As1 Ba2 76.515(8) 10_566 .
Ba1 As1 Ba2 83.622(9) . .
Ba1 As1 Ba2 93.912(9) 2_554 .
Al As1 Ba2 144.83(3) . 12
Al As1 Ba2 62.87(2) 9 12
Ba1 As1 Ba2 76.515(8) 10_566 12
Ba1 As1 Ba2 83.623(9) . 12
Ba1 As1 Ba2 93.911(9) 2_554 12
Ba2 As1 Ba2 151.679(17) . 12
Al As1 Ba1 63.808(15) . 10_556
Al As1 Ba1 63.809(15) 9 10_556
Ba1 As1 Ba1 155.00(2) 10_566 10_556
Ba1 As1 Ba1 74.406(12) . 10_556
Ba1 As1 Ba1 116.408(14) 2_554 10_556
Ba2 As1 Ba1 100.375(9) . 10_556
Ba2 As1 Ba1 100.375(9) 12 10_556
Al As2 Ba1 71.92(3) 13 14_556
Al As2 Ba2 127.34(3) 13 .
Ba1 As2 Ba2 160.193(13) 14_556 .
Al As2 Ba2 132.944(19) 13 7_545
Ba1 As2 Ba2 88.160(11) 14_556 7_545
Ba2 As2 Ba2 80.774(10) . 7_545
Al As2 Ba2 65.860(16) 13 13
Ba1 As2 Ba2 99.809(11) 14_556 13
Ba2 As2 Ba2 86.438(10) . 13
Ba2 As2 Ba2 161.193(13) 7_545 13
Al As2 Ba2 127.688(16) 13 16_545
Ba1 As2 Ba2 79.033(10) 14_556 16_545
Ba2 As2 Ba2 84.017(10) . 16_545
Ba2 As2 Ba2 87.099(9) 7_545 16_545
Ba2 As2 Ba2 77.852(10) 13 16_545
Al As2 Ba2 64.789(15) 13 16
Ba1 As2 Ba2 112.622(12) 14_556 16
Ba2 As2 Ba2 83.150(9) . 16
Ba2 As2 Ba2 86.195(10) 7_545 16
Ba2 As2 Ba2 106.003(10) 13 16
Ba2 As2 Ba2 166.322(14) 16_545 16

loop_
_geom_bond_atom_site_label_1
_geom_bond_atom_site_label_2
_geom_bond_distance
_geom_bond_site_symmetry_2
Ba1 As2 3.2843(5) 7_545
Ba1 As2 3.2843(5) 14_456
Ba1 As1 3.2933(7) 10_556
Ba1 As1 3.3386(7) .
Ba1 As1 3.4239(7) 2
Ba1 Al 3.4607(7) 10_566
Ba1 Al 3.4607(7) 2
Ba1 As1 3.7362(7) 10_566
Ba1 Ba2 4.2727(5) 3_545
Ba1 Ba2 4.2727(5) 10_556
Ba1 Ba1 4.2894(5) 10_566
Ba1 Ba1 4.2894(5) 10_556
Ba2 Al 3.3161(8) .
Ba2 As2 3.3358(6) .
Ba2 As2 3.3668(6) 7_545
Ba2 As2 3.4232(6) 13
Ba2 As2 3.4283(6) 16
Ba2 As2 3.4845(6) 16_545
Ba2 As1 3.5962(5) .
Ba2 Ba1 4.2726(5) 10_566
Ba2 Ba2 4.3049(6) 4_565
Ba2 Ba2 4.3430(6) 7_545
Ba2 Ba2 4.5273(5) 16_545
Ba2 Ba2 4.5273(5) 16
Al As1 2.5074(10) .
Al As1 2.5074(10) 9
Al As2 2.5126(9) 16_545
Al As2 2.5126(9) 13
Al Ba2 3.3161(8) 4
Al Ba1 3.4607(7) 10_556
Al Ba1 3.4607(7) 2_554
As1 Al 2.5074(10) 9
As1 Ba1 3.2933(7) 10_566
As1 Ba1 3.4239(7) 2_554
As1 Ba2 3.5963(5) 12
As1 Ba1 3.7362(7) 10_556
As2 Al 2.5126(9) 13
As2 Ba1 3.2843(5) 14_556
As2 Ba2 3.3668(6) 7_545
As2 Ba2 3.4232(6) 13
As2 Ba2 3.4283(6) 16_545
As2 Ba2 3.4845(6) 16
